data_1549126
loop_
_publ_author_name
'Yousufuddin, Muhammed'
'Morales, Ruth'
'Cassis, Waleed'
'Brown, Gary W.'
'Singh, Ravi P.'
'Lovely, Carl J.'

_publ_section_title
;
 [1,4-Bis(4-methoxyphenyl)but-3-yn-2-yl](cyano)methylamine
;
_journal_issue 3
_journal_name_full IUCrData
_journal_page_first x180389
_journal_paper_doi 10.1107/S2414314618003899
_journal_volume 3
_journal_year 2018
_chemical_formula_iupac 'C20 H20 N2 O2'
_chemical_formula_moiety 'C20 H20 N2 O2'
_chemical_formula_sum 'C20 H20 N2 O2'
_chemical_formula_weight 320.38
_chemical_name_systematic
;
[1,4-Bis(4-methoxyphenyl)but-3-yn-2-yl](cyano)methylamine
;
_space_group_crystal_system monoclinic
_space_group_IT_number 14
_space_group_name_Hall '-P 2ybc'
_space_group_name_H-M_alt 'P 1 21/c 1'
_symmetry_space_group_name_Hall '-P 2ybc'
_symmetry_space_group_name_H-M 'P 1 21/c 1'
_atom_sites_solution_hydrogens geom
_audit_creation_method SHELXL-2018/1
_cell_angle_alpha 90
_cell_angle_beta 108.948(2)
_cell_angle_gamma 90
_cell_formula_units_Z 4
_cell_length_a 15.6203(19)
_cell_length_b 8.6349(11)
_cell_length_c 13.9758(17)
_cell_measurement_reflns_used 4903
_cell_measurement_temperature 299(2)
_cell_measurement_theta_max 24.22
_cell_measurement_theta_min 2.82
_cell_volume 1782.9(4)
_computing_cell_refinement
;
SAINT (Bruker, 2016)
;
_computing_data_collection
;
APEX2 (Bruker, 2016)
;
_computing_data_reduction
;
SAINT (Bruker, 2016)
;
_computing_molecular_graphics
;
SHELXTL (Sheldrick, 2008)
;
_computing_publication_material
;
SHELXTL (Sheldrick, 2008)
;
_computing_structure_refinement
;
SHELXL2018 (Sheldrick, 2015b)
;
_computing_structure_solution
;
SHELXT2014 (Sheldrick, 2015a)
;
_diffrn_ambient_temperature 299(2)
_diffrn_measured_fraction_theta_full 0.994
_diffrn_measured_fraction_theta_max 0.994
_diffrn_measurement_device_type 'Bruker D8 QUEST CCD'
_diffrn_measurement_method '\f and \w scans'
_diffrn_radiation_type MoK\a
_diffrn_radiation_wavelength 0.71073
_diffrn_reflns_av_R_equivalents 0.0315
_diffrn_reflns_limit_h_max 18
_diffrn_reflns_limit_h_min -18
_diffrn_reflns_limit_k_max 10
_diffrn_reflns_limit_k_min -10
_diffrn_reflns_limit_l_max 16
_diffrn_reflns_limit_l_min -16
_diffrn_reflns_number 15747
_diffrn_reflns_theta_full 25.217
_diffrn_reflns_theta_max 25.217
_diffrn_reflns_theta_min 2.818
_exptl_absorpt_coefficient_mu 0.078
_exptl_absorpt_correction_T_max 0.745
_exptl_absorpt_correction_T_min 0.687
_exptl_absorpt_correction_type multi-scan
_exptl_absorpt_process_details
;
(SADABS; Bruker, 2016)
;
_exptl_crystal_colour colourless
_exptl_crystal_density_diffrn 1.194
_exptl_crystal_description plate
_exptl_crystal_F_000 680
_exptl_crystal_size_max 0.250
_exptl_crystal_size_mid 0.150
_exptl_crystal_size_min 0.050
_refine_diff_density_max 0.114
_refine_diff_density_min -0.152
_refine_ls_extinction_method none
_refine_ls_goodness_of_fit_ref 1.039
_refine_ls_hydrogen_treatment constr
_refine_ls_matrix_type full
_refine_ls_number_parameters 231
_refine_ls_number_reflns 3209
_refine_ls_number_restraints 6
_refine_ls_restrained_S_all 1.039
_refine_ls_R_factor_all 0.0756
_refine_ls_R_factor_gt 0.0492
_refine_ls_shift/su_max 0.000
_refine_ls_shift/su_mean 0.000
_refine_ls_structure_factor_coef Fsqd
_refine_ls_weighting_details 'w=1/[\s^2^(Fo^2^)+(0.0517P)^2^+0.3900P] where P=(Fo^2^+2Fc^2^)/3'
_refine_ls_weighting_scheme calc
_refine_ls_wR_factor_gt 0.1110
_refine_ls_wR_factor_ref 0.1238
_reflns_number_gt 2256
_reflns_number_total 3209
_reflns_threshold_expression 'I > 2\s(I)'
_cod_data_source_file bv4015sup1.cif
_cod_data_source_block I
_cod_database_code 1549126
_shelx_space_group_comment
;
The symmetry employed for this shelxl refinement is uniquely defined
by the following loop, which should always be used as a source of
symmetry information in preference to the above space-group names.
They are only intended as comments.
;
_shelx_estimated_absorpt_t_min 0.981
_shelx_estimated_absorpt_t_max 0.996

loop_
_space_group_symop_operation_xyz
'x, y, z'
'-x, y+1/2, -z+1/2'
'-x, -y, -z'
'x, -y-1/2, z-1/2'

loop_
_atom_site_type_symbol
_atom_site_label
_atom_site_fract_x
_atom_site_fract_y
_atom_site_fract_z
_atom_site_U_iso_or_equiv
_atom_site_adp_type
_atom_site_calc_flag
_atom_site_occupancy
_atom_site_disorder_assembly
_atom_site_disorder_group
O O1 0.57799(10) 0.79026(19) 1.22133(10) 0.0801(4) Uani d 1 . .
O O2 0.06643(10) 0.24335(17) 0.21707(11) 0.0851(5) Uani d 1 . .
N N1 0.15952(10) 0.63823(18) 0.62029(11) 0.0588(4) Uani d 1 . .
N N2 0.18905(13) 0.8975(2) 0.56414(16) 0.0865(6) Uani d 1 . .
C C1 0.23575(13) 0.5294(2) 0.66066(13) 0.0610(5) Uani d 1 . .
H H1 0.209964 0.429138 0.669741 0.073 Uiso calc 1 . .
C C2 0.29652(14) 0.5784(2) 0.76050(15) 0.0697(6) Uani d 1 . .
C C3 0.34778(14) 0.6166(2) 0.84027(15) 0.0679(5) Uani d 1 . .
C C4 0.40886(13) 0.6616(2) 0.93728(13) 0.0587(5) Uani d 1 . .
C C5 0.48196(16) 0.7550(3) 0.94619(15) 0.0797(6) Uani d 1 . .
H H5 0.492569 0.788760 0.887863 0.096 Uiso calc 1 . .
C C6 0.54045(14) 0.8005(3) 1.03945(15) 0.0734(6) Uani d 1 . .
H H6 0.589565 0.864071 1.043571 0.088 Uiso calc 1 . .
C C7 0.52533(13) 0.7510(2) 1.12534(13) 0.0578(5) Uani d 1 . .
C C8 0.45402(15) 0.6558(3) 1.11778(15) 0.0775(6) Uani d 1 . .
H H8 0.444383 0.620286 1.176268 0.093 Uiso calc 1 . .
C C9 0.39607(14) 0.6114(3) 1.02494(15) 0.0726(6) Uani d 1 . .
H H9 0.347567 0.546656 1.021390 0.087 Uiso calc 1 . .
C C10 0.65565(16) 0.8814(3) 1.23183(17) 0.0907(7) Uani d 1 . .
H H10A 0.695384 0.827080 1.203500 0.136 Uiso calc 1 . .
H H10B 0.686469 0.901142 1.302242 0.136 Uiso calc 1 . .
H H10C 0.637842 0.977860 1.196884 0.136 Uiso calc 1 . .
C C11 0.17720(13) 0.7776(3) 0.59205(14) 0.0597(5) Uani d 1 . .
C C12A 0.0877(2) 0.6328(4) 0.6658(4) 0.0891(13) Uani d 0.874(9) A 1
H H12A 0.111732 0.662393 0.735717 0.134 Uiso calc 0.874(9) A 1
H H12B 0.063944 0.529530 0.661001 0.134 Uiso calc 0.874(9) A 1
H H12C 0.040208 0.702994 0.630789 0.134 Uiso calc 0.874(9) A 1
C C12B 0.0668(17) 0.581(3) 0.601(3) 0.101(5) Uani d 0.126(9) A 2
H H12D 0.061446 0.536197 0.661323 0.151 Uiso calc 0.126(9) A 2
H H12E 0.053591 0.503392 0.548461 0.151 Uiso calc 0.126(9) A 2
H H12F 0.024869 0.665025 0.579117 0.151 Uiso calc 0.126(9) A 2
C C13 0.28728(13) 0.5050(2) 0.58608(14) 0.0659(5) Uani d 1 . .
H H13A 0.312140 0.603313 0.574249 0.079 Uiso calc 1 . .
H H13B 0.337506 0.435089 0.615901 0.079 Uiso calc 1 . .
C C14 0.22912(12) 0.4395(2) 0.48628(13) 0.0555(5) Uani d 1 . .
C C15 0.20917(13) 0.2831(2) 0.47567(14) 0.0635(5) Uani d 1 . .
H H15 0.232870 0.218169 0.531061 0.076 Uiso calc 1 . .
C C16 0.15548(13) 0.2209(2) 0.38592(15) 0.0664(5) Uani d 1 . .
H H16 0.143494 0.115157 0.380955 0.080 Uiso calc 1 . .
C C17 0.11941(12) 0.3153(2) 0.30326(14) 0.0584(5) Uani d 1 . .
C C18 0.13769(14) 0.4706(2) 0.31150(14) 0.0678(5) Uani d 1 . .
H H18 0.113317 0.535283 0.256101 0.081 Uiso calc 1 . .
C C19 0.19235(14) 0.5311(2) 0.40214(15) 0.0681(5) Uani d 1 . .
H H19 0.204728 0.636697 0.406576 0.082 Uiso calc 1 . .
C C20 0.02856(19) 0.3332(3) 0.12903(17) 0.1032(9) Uani d 1 . .
H H20A -0.008987 0.412710 0.142382 0.155 Uiso calc 1 . .
H H20B -0.007307 0.268024 0.075259 0.155 Uiso calc 1 . .
H H20C 0.076206 0.379836 0.109588 0.155 Uiso calc 1 . .

loop_
_atom_site_aniso_label
_atom_site_aniso_U_11
_atom_site_aniso_U_22
_atom_site_aniso_U_33
_atom_site_aniso_U_12
_atom_site_aniso_U_13
_atom_site_aniso_U_23
O1 0.0736(9) 0.1082(12) 0.0514(8) -0.0065(9) 0.0106(7) -0.0141(8)
O2 0.0909(11) 0.0813(10) 0.0642(9) -0.0046(8) -0.0006(8) -0.0114(8)
N1 0.0566(9) 0.0574(10) 0.0596(9) 0.0005(7) 0.0148(7) -0.0001(8)
N2 0.0871(14) 0.0658(12) 0.1086(15) 0.0003(10) 0.0345(12) 0.0091(11)
C1 0.0661(12) 0.0548(11) 0.0544(11) 0.0019(9) 0.0090(9) -0.0019(9)
C2 0.0731(14) 0.0681(13) 0.0587(12) 0.0082(10) 0.0088(11) -0.0032(10)
C3 0.0710(13) 0.0663(13) 0.0584(12) 0.0130(10) 0.0099(11) -0.0042(10)
C4 0.0577(11) 0.0607(12) 0.0512(11) 0.0116(9) 0.0087(9) -0.0052(9)
C5 0.0895(16) 0.0968(17) 0.0489(12) -0.0125(13) 0.0173(11) 0.0062(11)
C6 0.0706(13) 0.0878(15) 0.0578(12) -0.0164(11) 0.0152(10) -0.0005(11)
C7 0.0553(11) 0.0689(12) 0.0463(10) 0.0082(9) 0.0124(8) -0.0071(9)
C8 0.0776(14) 0.1084(18) 0.0496(11) -0.0138(13) 0.0250(11) -0.0049(11)
C9 0.0632(12) 0.0891(15) 0.0663(13) -0.0110(11) 0.0221(10) -0.0096(11)
C10 0.0737(15) 0.1042(18) 0.0751(15) -0.0065(13) -0.0020(12) -0.0140(13)
C11 0.0534(11) 0.0636(13) 0.0589(11) 0.0006(10) 0.0140(9) -0.0054(10)
C12A 0.089(2) 0.076(2) 0.120(3) -0.0040(16) 0.059(2) 0.0020(19)
C12B 0.098(9) 0.081(9) 0.128(10) 0.004(8) 0.042(9) 0.006(8)
C13 0.0585(11) 0.0669(12) 0.0658(12) 0.0025(10) 0.0113(10) -0.0093(10)
C14 0.0556(10) 0.0541(11) 0.0559(11) 0.0045(8) 0.0168(8) -0.0043(9)
C15 0.0710(13) 0.0553(12) 0.0576(11) 0.0058(9) 0.0120(10) 0.0066(9)
C16 0.0756(13) 0.0489(11) 0.0681(13) -0.0048(10) 0.0143(11) -0.0019(10)
C17 0.0573(11) 0.0607(12) 0.0541(11) 0.0010(9) 0.0137(9) -0.0057(9)
C18 0.0860(14) 0.0591(12) 0.0524(11) 0.0105(10) 0.0144(10) 0.0057(9)
C19 0.0891(14) 0.0472(11) 0.0660(13) -0.0001(10) 0.0225(11) -0.0002(10)
C20 0.1074(19) 0.119(2) 0.0610(14) 0.0096(17) -0.0036(13) -0.0046(14)

loop_
_atom_type_symbol
_atom_type_description
_atom_type_scat_dispersion_real
_atom_type_scat_dispersion_imag
_atom_type_scat_source
C C 0.0033 0.0016 'International Tables Vol C Tables 4.2.6.8 and 6.1.1.4'
H H 0.0000 0.0000 'International Tables Vol C Tables 4.2.6.8 and 6.1.1.4'
N N 0.0061 0.0033 'International Tables Vol C Tables 4.2.6.8 and 6.1.1.4'
O O 0.0106 0.0060 'International Tables Vol C Tables 4.2.6.8 and 6.1.1.4'

loop_
_geom_angle_atom_site_label_1
_geom_angle_atom_site_label_2
_geom_angle_atom_site_label_3
_geom_angle
C7 O1 C10 117.52(16)
C17 O2 C20 118.68(17)
C11 N1 C12A 115.07(19)
C11 N1 C12B 122.7(10)
C11 N1 C1 118.17(16)
C12A N1 C1 116.83(19)
C12B N1 C1 118.6(10)
C2 C1 N1 111.74(15)
C2 C1 C13 111.52(16)
N1 C1 C13 111.45(15)
C2 C1 H1 107.3
N1 C1 H1 107.3
C13 C1 H1 107.3
C3 C2 C1 178.0(2)
C2 C3 C4 179.2(2)
C5 C4 C9 117.56(18)
C5 C4 C3 121.59(19)
C9 C4 C3 120.85(19)
C4 C5 C6 121.91(19)
C4 C5 H5 119.0
C6 C5 H5 119.0
C7 C6 C5 119.3(2)
C7 C6 H6 120.3
C5 C6 H6 120.3
C8 C7 C6 119.46(18)
C8 C7 O1 116.22(17)
C6 C7 O1 124.32(19)
C7 C8 C9 120.91(19)
C7 C8 H8 119.5
C9 C8 H8 119.5
C8 C9 C4 120.8(2)
C8 C9 H9 119.6
C4 C9 H9 119.6
O1 C10 H10A 109.5
O1 C10 H10B 109.5
H10A C10 H10B 109.5
O1 C10 H10C 109.5
H10A C10 H10C 109.5
H10B C10 H10C 109.5
N2 C11 N1 177.0(2)
N1 C12A H12A 109.5
N1 C12A H12B 109.5
H12A C12A H12B 109.5
N1 C12A H12C 109.5
H12A C12A H12C 109.5
H12B C12A H12C 109.5
N1 C12B H12D 109.5
N1 C12B H12E 109.5
H12D C12B H12E 109.5
N1 C12B H12F 109.5
H12D C12B H12F 109.5
H12E C12B H12F 109.5
C14 C13 C1 113.05(15)
C14 C13 H13A 109.0
C1 C13 H13A 109.0
C14 C13 H13B 109.0
C1 C13 H13B 109.0
H13A C13 H13B 107.8
C19 C14 C15 116.85(17)
C19 C14 C13 122.28(18)
C15 C14 C13 120.86(17)
C16 C15 C14 122.01(18)
C16 C15 H15 119.0
C14 C15 H15 119.0
C15 C16 C17 119.82(18)
C15 C16 H16 120.1
C17 C16 H16 120.1
C18 C17 O2 124.68(17)
C18 C17 C16 119.52(17)
O2 C17 C16 115.80(17)
C17 C18 C19 119.89(18)
C17 C18 H18 120.1
C19 C18 H18 120.1
C14 C19 C18 121.89(18)
C14 C19 H19 119.1
C18 C19 H19 119.1
O2 C20 H20A 109.5
O2 C20 H20B 109.5
H20A C20 H20B 109.5
O2 C20 H20C 109.5
H20A C20 H20C 109.5
H20B C20 H20C 109.5

loop_
_geom_bond_atom_site_label_1
_geom_bond_atom_site_label_2
_geom_bond_distance
O1 C7 1.369(2)
O1 C10 1.413(3)
O2 C17 1.369(2)
O2 C20 1.412(3)
N1 C11 1.323(3)
N1 C12A 1.459(3)
N1 C12B 1.47(3)
N1 C1 1.478(2)
N2 C11 1.143(2)
C1 C2 1.472(3)
C1 C13 1.524(3)
C1 H1 0.9800
C2 C3 1.189(3)
C3 C4 1.435(3)
C4 C5 1.370(3)
C4 C9 1.374(3)
C5 C6 1.384(3)
C5 H5 0.9300
C6 C7 1.365(3)
C6 H6 0.9300
C7 C8 1.361(3)
C8 C9 1.374(3)
C8 H8 0.9300
C9 H9 0.9300
C10 H10A 0.9600
C10 H10B 0.9600
C10 H10C 0.9600
C12A H12A 0.9600
C12A H12B 0.9600
C12A H12C 0.9600
C12B H12D 0.9600
C12B H12E 0.9600
C12B H12F 0.9600
C13 C14 1.506(2)
C13 H13A 0.9700
C13 H13B 0.9700
C14 C19 1.378(3)
C14 C15 1.383(3)
C15 C16 1.372(2)
C15 H15 0.9300
C16 C17 1.376(3)
C16 H16 0.9300
C17 C18 1.368(3)
C18 C19 1.380(3)
C18 H18 0.9300
C19 H19 0.9300
C20 H20A 0.9600
C20 H20B 0.9600
C20 H20C 0.9600

loop_
_geom_hbond_atom_site_label_D
_geom_hbond_atom_site_label_H
_geom_hbond_atom_site_label_A
_geom_hbond_site_symmetry_A
_geom_hbond_distance_DH
_geom_hbond_distance_HA
_geom_hbond_distance_DA
_geom_hbond_angle_DHA
_geom_hbond_publ_flag
C12A H12B O2 4_566 0.96 2.48 3.366(4) 153.5 yes
C12B H12D O2 4_566 0.96 2.53 3.24(2) 130.7 yes

loop_
_geom_torsion_atom_site_label_1
_geom_torsion_atom_site_label_2
_geom_torsion_atom_site_label_3
_geom_torsion_atom_site_label_4
_geom_torsion
C11 N1 C1 C2 69.5(2)
C12A N1 C1 C2 -74.5(3)
C12B N1 C1 C2 -118.6(19)
C11 N1 C1 C13 -56.0(2)
C12A N1 C1 C13 160.0(3)
C12B N1 C1 C13 115.9(19)
C9 C4 C5 C6 -1.1(3)
C3 C4 C5 C6 179.1(2)
C4 C5 C6 C7 0.1(3)
C5 C6 C7 C8 1.1(3)
C5 C6 C7 O1 -179.14(19)
C10 O1 C7 C8 176.30(19)
C10 O1 C7 C6 -3.4(3)
C6 C7 C8 C9 -1.3(3)
O1 C7 C8 C9 178.92(19)
C7 C8 C9 C4 0.3(3)
C5 C4 C9 C8 1.0(3)
C3 C4 C9 C8 -179.32(19)
C2 C1 C13 C14 174.28(17)
N1 C1 C13 C14 -60.1(2)
C1 C13 C14 C19 99.5(2)
C1 C13 C14 C15 -79.6(2)
C19 C14 C15 C16 0.1(3)
C13 C14 C15 C16 179.21(18)
C14 C15 C16 C17 -0.3(3)
C20 O2 C17 C18 1.2(3)
C20 O2 C17 C16 -179.0(2)
C15 C16 C17 C18 0.1(3)
C15 C16 C17 O2 -179.76(17)
O2 C17 C18 C19 -179.79(18)
C16 C17 C18 C19 0.3(3)
C15 C14 C19 C18 0.4(3)
C13 C14 C19 C18 -178.73(18)
C17 C18 C19 C14 -0.6(3)

_cod_database_fobs_code 1549126
